data_1000231
loop_
_publ_author_name
'Laligant, Y'
'Pannetier, J'
'Ferey, G'

_publ_section_title
;
Ordered magnetic frustration. VI. Crystal and magnetic structures of
the inverse Weberites Zn Fe F~5~ (H~2~ O)~2~ and Mn Fe F~5~ (H~2~ O)~2~
at 1.5K from powder neutron diffraction
;
_journal_coden_ASTM JSSCBI
_journal_name_full 'Journal of Solid State Chemistry'
_journal_page_first 242
_journal_page_last 250
_journal_paper_doi 10.1016/0022-4596(87)90193-9
_journal_volume 66
_journal_year 1987
_chemical_formula_structural 'Zn Fe F5 (H2 O)2'
_chemical_formula_sum 'F5 Fe H4 O2 Zn'
_chemical_name_systematic 'Zinc iron(III) fluoride dihydrate'
_space_group_IT_number 44
_symmetry_cell_setting orthorhombic
_symmetry_Int_Tables_number 44
_symmetry_space_group_name_Hall 'I 2 -2'
_symmetry_space_group_name_H-M 'I m m 2'
_cell_angle_alpha 90
_cell_angle_beta 90
_cell_angle_gamma 90
_cell_formula_units_Z 4
_cell_length_a 7.451(1)
_cell_length_b 10.747(1)
_cell_length_c 6.524(1)
_cell_volume 522.4
_refine_ls_R_factor_all 0.0341
_cod_original_formula_sum 'H4 F5 Fe O2 Zn'
_cod_database_code 1000231

loop_
_symmetry_equiv_pos_as_xyz
x,y,z
-x,-y,z
-x,y,z
x,-y,z
1/2+x,1/2+y,1/2+z
1/2-x,1/2-y,1/2+z
1/2-x,1/2+y,1/2+z
1/2+x,1/2-y,1/2+z

loop_
_atom_site_label
_atom_site_type_symbol
_atom_site_symmetry_multiplicity
_atom_site_Wyckoff_symbol
_atom_site_fract_x
_atom_site_fract_y
_atom_site_fract_z
_atom_site_occupancy
_atom_site_attached_hydrogens
_atom_site_calc_flag
Zn1 Zn2+ 4 d 0. 0.25 0.75 1. 0 d
Fe1 Fe3+ 4 c 0.25 0. 0. 1. 0 d
F1 F1- 8 e 0.274(1) 0.872(1) 0.222(4) 1. 0 d
F2 F1- 8 e 0.687(1) 0.624(1) 0.316(3) 1. 0 d
F3 F1- 2 a 0. 0. 0.065(6) 1. 0 d
F4 F1- 2 b 0. 0.5 0.401(4) 1. 0 d
O1 O2- 4 d 0.5 0.307(4) 0.968(6) 1. 0 d
O2 O2- 4 d 0.5 0.183(4) 0.566(6) 1. 0 d
H1 H1+ 8 e 0.120(5) 0.843(4) 0.389(6) 1. 0 d
H2 H1+ 8 e 0.908(4) 0.669(5) 0.131(5) 1. 0 d

loop_
_atom_type_symbol
_atom_type_oxidation_number
Zn2+ 2.000
Fe3+ 3.000
F1- -1.000
O2- -2.000
H1+ 1.000
